data_7707969
loop_
_publ_author_name
'Wang, Wen-Min'
'Wu, Zhi-Lei'
'Cui, Jian-Zhong'

_publ_section_title
;
 Molecular assemblies from linear-shaped Ln<sub>4</sub> clusters to
 Ln<sub>8</sub> clusters using different \b-diketonates: disparate
 magnetocaloric effects and single-molecule magnet behaviours.
;
_journal_issue 37
_journal_name_full 'Dalton transactions (Cambridge, England : 2003)'
_journal_page_first 12931
_journal_page_last 12943
_journal_paper_doi 10.1039/d1dt01344k
_journal_volume 50
_journal_year 2021
_chemical_formula_moiety 'C106 H110 Gd8 N30 O46, 6(C H4 O)'
_chemical_formula_sum 'C112 H134 Gd8 N30 O52'
_chemical_formula_weight 3990.47
_space_group_crystal_system monoclinic
_space_group_IT_number 14
_space_group_name_Hall '-P 2yn'
_space_group_name_H-M_alt 'P 1 21/n 1'
_atom_sites_solution_hydrogens mixed
_audit_creation_date 2021-06-06
_audit_creation_method
;
Olex2 1.2
(compiled 2018.05.29 svn.r3508 for OlexSys, GUI svn.r5506)
;
_audit_update_record
;
2021-06-10 deposited with the CCDC.	2021-08-05 downloaded from the CCDC.
;
_cell_angle_alpha 90
_cell_angle_beta 94.068(2)
_cell_angle_gamma 90
_cell_formula_units_Z 2
_cell_length_a 14.5068(8)
_cell_length_b 17.0170(11)
_cell_length_c 44.979(3)
_cell_measurement_reflns_used 9288
_cell_measurement_temperature 150(2)
_cell_measurement_theta_max 25.646
_cell_measurement_theta_min 2.561
_cell_volume 11075.6(12)
_computing_cell_refinement 'SAINT v8.37A (Bruker, 2015)'
_computing_data_collection 'SAINT v8.37A (Bruker, 2015)'
_computing_data_reduction 'SAINT v8.37A (Bruker, 2015)'
_computing_molecular_graphics 'Olex2 (Dolomanov et al., 2009)'
_computing_publication_material 'Olex2 (Dolomanov et al., 2009)'
_computing_structure_refinement 'XL (Sheldrick, 2008)'
_computing_structure_solution 'SHELXS-97 (Sheldrick, 1990)'
_diffrn_ambient_temperature 150.01
_diffrn_measured_fraction_theta_full 0.980
_diffrn_measured_fraction_theta_max 0.981
_diffrn_measurement_device_type 'CCD area detector'
_diffrn_measurement_method 'phi and omega scans'
_diffrn_radiation_monochromator graphite
_diffrn_radiation_type MoK\a
_diffrn_radiation_wavelength 0.71073
_diffrn_reflns_av_R_equivalents 0.0664
_diffrn_reflns_av_unetI/netI 0.0776
_diffrn_reflns_Laue_measured_fraction_full 0.980
_diffrn_reflns_Laue_measured_fraction_max 0.981
_diffrn_reflns_limit_h_max 17
_diffrn_reflns_limit_h_min -17
_diffrn_reflns_limit_k_max 21
_diffrn_reflns_limit_k_min -21
_diffrn_reflns_limit_l_max 55
_diffrn_reflns_limit_l_min -55
_diffrn_reflns_number 88240
_diffrn_reflns_point_group_measured_fraction_full 0.980
_diffrn_reflns_point_group_measured_fraction_max 0.981
_diffrn_reflns_theta_full 25.242
_diffrn_reflns_theta_max 26.022
_diffrn_reflns_theta_min 2.235
_exptl_absorpt_coefficient_mu 2.419
_exptl_absorpt_correction_T_max 0.7454
_exptl_absorpt_correction_T_min 0.6314
_exptl_absorpt_correction_type multi-scan
_exptl_absorpt_process_details
;
SADABS-2016/2 (Bruker,2016/2) was used for absorption correction.
wR2(int) was 0.0835 before and 0.0579 after correction.
The Ratio of minimum to maximum transmission is 0.8471.
The \l/2 correction factor is Not present.
;
_exptl_crystal_colour yellow
_exptl_crystal_density_diffrn 1.196
_exptl_crystal_description block
_exptl_crystal_F_000 3816
_exptl_crystal_size_max 0.26
_exptl_crystal_size_mid 0.21
_exptl_crystal_size_min 0.14
_refine_diff_density_max 2.117
_refine_diff_density_min -1.266
_refine_diff_density_rms 0.153
_refine_ls_extinction_method none
_refine_ls_goodness_of_fit_ref 1.056
_refine_ls_hydrogen_treatment mixed
_refine_ls_matrix_type full
_refine_ls_number_parameters 917
_refine_ls_number_reflns 21409
_refine_ls_number_restraints 83
_refine_ls_restrained_S_all 1.069
_refine_ls_R_factor_all 0.0939
_refine_ls_R_factor_gt 0.0528
_refine_ls_shift/su_max 0.002
_refine_ls_shift/su_mean 0.000
_refine_ls_structure_factor_coef Fsqd
_refine_ls_weighting_details 'w=1/[\s^2^(Fo^2^)+(0.0870P)^2^+4.1868P] where P=(Fo^2^+2Fc^2^)/3'
_refine_ls_weighting_scheme calc
_refine_ls_wR_factor_gt 0.1436
_refine_ls_wR_factor_ref 0.1607
_reflns_Friedel_coverage 0.000
_reflns_number_gt 13734
_reflns_number_total 21409
_reflns_threshold_expression 'I > 2\s(I)'
_cod_data_source_file d1dt01344k2.cif
_cod_data_source_block 4
_cod_depositor_comments 'Adding full bibliography for 7707966--7707970.cif.'
_cod_original_cell_volume 11075.7(12)
_cod_database_code 7707969
_shelx_shelxl_version_number 2018/3
_shelx_space_group_comment
;
The symmetry employed for this shelxl refinement is uniquely defined
by the following loop, which should always be used as a source of
symmetry information in preference to the above space-group names.
They are only intended as comments.
;
_shelx_estimated_absorpt_t_max 0.728
_shelx_estimated_absorpt_t_min 0.572
_olex2_refinement_description
;
1. Fixed Uiso
 At 1.2 times of:
  All C(H) groups, All N(H) groups
 At 1.5 times of:
  All C(H,H,H) groups, All O(H) groups
2. Restrained distances
 O23-H23
 0.87 with sigma of 0.01
 O22-H22
 0.87 with sigma of 0.01
 H24A-H20
 2.2 with sigma of 0.02
 N12-O16
 1.4 with sigma of 0.02
 O21-H21
 0.87 with sigma of 0.01
 C53-H23
 1.901033 with sigma of 0.02
 Gd4-H23
 3.07179 with sigma of 0.02
 C52-H22
 1.921384 with sigma of 0.02
 Gd1-H22
 3.052046 with sigma of 0.02
 C51-H21
 1.971345 with sigma of 0.02
 Gd1-H21
 2.913531 with sigma of 0.02
3. Rigid bond restraints
 O16, N12, C39, C40
 with sigma for 1-2 distances of 0.01 and sigma for 1-3 distances of 0.02
 C55, O25
 with sigma for 1-2 distances of 0.01 and sigma for 1-3 distances of 0.02
4. Uiso/Uaniso restraints and constraints
C39 \\sim N12 \\sim O16: within 2A with sigma of 0.01 and sigma for terminal
atoms of 0.02
C40 \\sim C39 \\sim N12 \\sim O16 \\sim C38: within 2A with sigma of 0.01 and
sigma for terminal atoms of 0.02
O16 \\sim N12 \\sim C39: within 2A with sigma of 0.01 and sigma for terminal
atoms of 0.02
O21 \\sim C51: within 2A with sigma of 0.001 and sigma for terminal atoms of
0.002
Uanis(N12) \\sim Ueq, Uanis(O16) \\sim Ueq: with sigma of 0.01 and sigma for
terminal atoms of 0.02
Uanis(C10) \\sim Ueq: with sigma of 0.01 and sigma for terminal atoms of 0.02
Uanis(O4) \\sim Ueq: with sigma of 0.01 and sigma for terminal atoms of 0.02
Uanis(C54) \\sim Ueq: with sigma of 0.01 and sigma for terminal atoms of 0.02
Uanis(C51) \\sim Ueq: with sigma of 0.01 and sigma for terminal atoms of 0.02
5.a Aromatic/amide H refined with riding coordinates:
 N2(H2), N14(H14), C43(H43), C17(H17), C13(H13), C2(H2A), C33(H33), C47(H47),
 C3(H3), C45(H45), C27(H27), C44(H44), C23(H23A), C35(H35), C7(H7), C15(H15),
 C24(H24), N5(H5), C14(H14A), C37(H37), C34(H34), C4(H4A), C25(H25)
5.b Tetrahedral OH refined with riding coordinates:
 O16(H16)
5.c Idealised Me refined as rotating group:
 C20(H20A,H20B,H20C), C50(H50A,H50B,H50C), C53(H53A,H53B,H53C), C30(H30A,H30B,
 H30C), C40(H40A,H40B,H40C), C54(H54A,H54B,H54C), C52(H52A,H52B,H52C), C51(H51A,
 H51B,H51C), C10(H10A,H10B,H10C), C55(H55A,H55B,H55C)
5.d Idealised tetrahedral OH refined as rotating group:
 O12(H12), O8(H8), O20(H20), O25(H25A), O4(H4), O24(H24A)
;
_olex2_submission_special_instructions 'No special instructions were received'

loop_
_space_group_symop_operation_xyz
'x, y, z'
'-x+1/2, y+1/2, -z+1/2'
'-x, -y, -z'
'x-1/2, -y-1/2, z-1/2'

loop_
_atom_site_label
_atom_site_type_symbol
_atom_site_fract_x
_atom_site_fract_y
_atom_site_fract_z
_atom_site_U_iso_or_equiv
_atom_site_adp_type
_atom_site_occupancy
_atom_site_site_symmetry_order
_atom_site_calc_flag
_atom_site_refinement_flags_posn
_atom_site_refinement_flags_adp
_atom_site_refinement_flags_occupancy
_atom_site_disorder_assembly
_atom_site_disorder_group
Gd4 Gd -0.01513(2) 0.58434(2) 0.47474(2) 0.02916(11) Uani 1 1 d D . . . .
Gd2 Gd 0.17404(2) 0.72900(2) 0.34405(2) 0.03083(11) Uani 1 1 d . . . . .
Gd3 Gd 0.01322(2) 0.65193(2) 0.40153(2) 0.03049(11) Uani 1 1 d . . . . .
Gd1 Gd 0.40129(2) 0.77995(2) 0.32960(2) 0.03328(11) Uani 1 1 d D . . . .
O2 O 0.2535(3) 0.8315(3) 0.32340(11) 0.0373(13) Uani 1 1 d . . . . .
O17 O -0.1048(3) 0.6250(3) 0.43102(10) 0.0374(13) Uani 1 1 d . . . . .
O9 O -0.0655(3) 0.4483(3) 0.56644(10) 0.0339(12) Uani 1 1 d . . . . .
O19 O 0.0225(3) 0.7052(3) 0.35454(11) 0.0368(13) Uani 1 1 d . . . . .
O1 O 0.1177(4) 0.8527(3) 0.35655(11) 0.0428(14) Uani 1 1 d . . . . .
O6 O 0.3193(3) 0.7349(3) 0.36897(11) 0.0383(13) Uani 1 1 d . . . . .
O10 O -0.0267(3) 0.5481(3) 0.52398(10) 0.0324(12) Uani 1 1 d . . . . .
O21 O 0.4820(4) 0.6571(4) 0.33307(14) 0.0689(17) Uani 1 1 d D U . . .
H21 H 0.467(5) 0.621(3) 0.3457(17) 0.103 Uiso 1 1 d DR . . . .
O23 O 0.1441(3) 0.5887(3) 0.49693(11) 0.0390(13) Uani 1 1 d D . . . .
H23 H 0.175(2) 0.5461(10) 0.5026(12) 0.059 Uiso 1 1 d DR . . . .
O18 O -0.1661(3) 0.5469(3) 0.47625(11) 0.0391(13) Uani 1 1 d . . . . .
O3 O 0.4600(4) 0.7535(3) 0.28136(12) 0.0473(15) Uani 1 1 d . . . . .
O12 O -0.0065(3) 0.8652(3) 0.39057(12) 0.0445(15) Uani 1 1 d . . . . .
H12 H 0.020742 0.853657 0.375281 0.067 Uiso 1 1 calc GR . . . .
O22 O 0.4072(4) 0.9069(3) 0.35595(13) 0.0504(15) Uani 1 1 d D . . . .
H22 H 0.443(5) 0.945(2) 0.3513(13) 0.076 Uiso 1 1 d DR . . . .
O15 O -0.0132(4) 0.5381(3) 0.37274(11) 0.0468(14) Uani 1 1 d . . . . .
O8 O 0.8434(4) 0.9075(4) 0.35887(14) 0.0650(19) Uani 1 1 d . . . . .
H8 H 0.859354 0.896495 0.341768 0.098 Uiso 1 1 calc GR . . . .
N9 N 0.0039(4) 0.8038(4) 0.41112(14) 0.0373(16) Uani 1 1 d . . . . .
O14 O 0.1599(4) 0.6009(3) 0.33087(12) 0.0494(15) Uani 1 1 d . . . . .
N2 N 0.4450(4) 0.8829(5) 0.26839(15) 0.057(2) Uani 1 1 d . . . . .
H2 H 0.459301 0.922571 0.257073 0.068 Uiso 1 1 calc R . . . .
O13 O 0.2880(3) 0.6903(3) 0.30945(12) 0.0446(14) Uani 1 1 d . . . . .
N4 N 0.5072(4) 0.7762(4) 0.37774(14) 0.0432(18) Uani 1 1 d . . . . .
O5 O 0.1677(3) 0.6814(3) 0.39258(10) 0.0325(12) Uani 1 1 d . . . . .
N7 N -0.0458(5) 0.7061(4) 0.50155(15) 0.0463(18) Uani 1 1 d . . . . .
N14 N -0.1359(4) 0.7106(4) 0.34366(14) 0.0398(17) Uani 1 1 d . . . . .
H14 H -0.184937 0.721344 0.331716 0.048 Uiso 1 1 calc R . . . .
C48 C -0.0519(5) 0.7215(4) 0.33681(16) 0.0345(18) Uani 1 1 d . . . . .
N13 N -0.1395(4) 0.6797(4) 0.37229(13) 0.0361(16) Uani 1 1 d . . . . .
N10 N 0.0747(5) 0.4741(4) 0.33202(14) 0.0484(19) Uani 1 1 d . . . . .
O20 O 0.0579(4) 0.7874(4) 0.27253(13) 0.071(2) Uani 1 1 d . . . . .
H20 H 0.107209 0.770830 0.266054 0.107 Uiso 1 1 calc DGR . . . .
C42 C -0.2271(5) 0.5635(5) 0.45316(17) 0.040(2) Uani 1 1 d . . . . .
O25 O -0.3216(4) 0.8522(6) 0.43108(19) 0.104(3) Uani 1 1 d . U . . .
H25A H -0.313017 0.900647 0.433625 0.156 Uiso 1 1 calc GR . . . .
C20 C 0.7023(6) 0.9315(6) 0.3167(2) 0.078(3) Uani 1 1 d . . . . .
H20A H 0.710860 0.986641 0.322445 0.117 Uiso 1 1 calc GR . . . .
H20B H 0.645666 0.926120 0.303583 0.117 Uiso 1 1 calc GR . . . .
H20C H 0.755315 0.913844 0.306060 0.117 Uiso 1 1 calc GR . . . .
C43 C -0.3200(5) 0.5414(6) 0.45255(19) 0.054(2) Uani 1 1 d . . . . .
H43 H -0.343248 0.513529 0.468717 0.065 Uiso 1 1 calc R . . . .
N8 N -0.0411(5) 0.7759(4) 0.48505(16) 0.054(2) Uani 1 1 d . . . . .
C41 C -0.1945(5) 0.6040(4) 0.42831(17) 0.0341(18) Uani 1 1 d . . . . .
N1 N 0.3824(4) 0.8889(4) 0.29024(14) 0.0419(17) Uani 1 1 d . . . . .
C21 C -0.0800(5) 0.5750(5) 0.54556(16) 0.040(2) Uani 1 1 d . . . . .
N11 N 0.0012(5) 0.4302(5) 0.34201(15) 0.060(2) Uani 1 1 d . . . . .
O4 O 0.6100(7) 0.8365(6) 0.2014(2) 0.136(4) Uani 1 1 d . U . . .
H4 H 0.589537 0.843459 0.183633 0.204 Uiso 1 1 calc GR . . . .
N15 N 0.0487(5) 0.7570(4) 0.30111(14) 0.0427(17) Uani 1 1 d . . . . .
C11 C 0.3303(6) 0.7105(5) 0.39711(17) 0.042(2) Uani 1 1 d . . . . .
N6 N 0.7609(5) 0.8670(5) 0.36401(16) 0.056(2) Uani 1 1 d . . . . .
C1 C 0.1456(5) 0.9176(4) 0.34195(18) 0.0380(19) Uani 1 1 d . . . . .
C17 C 0.4959(6) 0.7500(5) 0.40451(19) 0.049(2) Uani 1 1 d . . . . .
H17 H 0.546504 0.755454 0.418958 0.059 Uiso 1 1 calc R . . . .
C16 C 0.4129(6) 0.7134(5) 0.41415(17) 0.045(2) Uani 1 1 d . . . . .
C12 C 0.2485(5) 0.6799(5) 0.40952(17) 0.0379(19) Uani 1 1 d . . . . .
C13 C 0.2547(6) 0.6534(5) 0.43814(18) 0.054(2) Uani 1 1 d . . . . .
H13 H 0.201079 0.633960 0.446620 0.065 Uiso 1 1 calc R . . . .
C2 C 0.1089(6) 0.9903(5) 0.3429(2) 0.058(3) Uani 1 1 d . . . . .
H2A H 0.058573 0.999911 0.354828 0.069 Uiso 1 1 calc R . . . .
C33 C 0.3406(6) 0.5845(6) 0.28037(19) 0.053(2) Uani 1 1 d . . . . .
H33 H 0.387203 0.615979 0.272523 0.064 Uiso 1 1 calc R . . . .
C50 C -0.1178(6) 0.7762(6) 0.28611(19) 0.070(3) Uani 1 1 d . . . . .
H50A H -0.169959 0.741352 0.289379 0.104 Uiso 1 1 calc GR . . . .
H50B H -0.101198 0.771101 0.265460 0.104 Uiso 1 1 calc GR . . . .
H50C H -0.135367 0.830674 0.289919 0.104 Uiso 1 1 calc GR . . . .
C22 C -0.0995(5) 0.5211(4) 0.56774(16) 0.0320(17) Uani 1 1 d . . . . .
C19 C 0.6947(5) 0.8817(5) 0.34423(19) 0.042(2) Uani 1 1 d . . . . .
C47 C -0.2230(5) 0.6608(5) 0.37732(17) 0.042(2) Uani 1 1 d . . . . .
H47 H -0.269431 0.671944 0.361940 0.050 Uiso 1 1 calc R . . . .
O11 O 0.0393(3) 0.6998(3) 0.45270(11) 0.0363(13) Uani 1 1 d . . . . .
C6 C 0.2209(5) 0.9037(5) 0.32421(16) 0.0366(19) Uani 1 1 d . . . . .
C31 C 0.2144(5) 0.5679(5) 0.31175(18) 0.044(2) Uani 1 1 d . . . . .
C53 C 0.1759(6) 0.6504(5) 0.51566(19) 0.057(3) Uani 1 1 d D . . . .
H53A H 0.178503 0.698936 0.504029 0.086 Uiso 1 1 calc GR . . . .
H53B H 0.237781 0.637778 0.524538 0.086 Uiso 1 1 calc GR . . . .
H53C H 0.133625 0.657526 0.531498 0.086 Uiso 1 1 calc GR . . . .
C3 C 0.1442(7) 1.0512(6) 0.3265(2) 0.068(3) Uani 1 1 d . . . . .
H3 H 0.117076 1.101893 0.327356 0.082 Uiso 1 1 calc R . . . .
C32 C 0.2838(5) 0.6157(5) 0.30015(17) 0.0336(18) Uani 1 1 d . . . . .
C45 C -0.3477(6) 0.6018(6) 0.4044(2) 0.057(3) Uani 1 1 d . . . . .
H45 H -0.389341 0.615943 0.388045 0.068 Uiso 1 1 calc R . . . .
C27 C -0.0902(6) 0.7131(5) 0.52506(18) 0.050(2) Uani 1 1 d . . . . .
H27 H -0.112913 0.764097 0.529058 0.060 Uiso 1 1 calc R . . . .
C44 C -0.3790(6) 0.5618(6) 0.4269(2) 0.065(3) Uani 1 1 d . . . . .
H44 H -0.442083 0.546356 0.425898 0.078 Uiso 1 1 calc R . . . .
C5 C 0.2562(6) 0.9642(5) 0.30796(19) 0.047(2) Uani 1 1 d . . . . .
C18 C 0.6084(5) 0.8418(5) 0.34852(19) 0.042(2) Uani 1 1 d . . . . .
C38 C -0.0387(7) 0.4698(6) 0.36261(19) 0.066(3) Uani 1 1 d . U . . .
C39 C -0.1213(8) 0.4340(7) 0.3743(2) 0.093(3) Uani 1 1 d . U . . .
C49 C -0.0364(6) 0.7537(5) 0.30697(17) 0.041(2) Uani 1 1 d . . . . .
C23 C -0.1548(6) 0.5432(5) 0.58946(18) 0.050(2) Uani 1 1 d . . . . .
H23A H -0.170578 0.506304 0.604122 0.060 Uiso 1 1 calc R . . . .
C35 C 0.2607(6) 0.4579(5) 0.2818(2) 0.056(2) Uani 1 1 d . . . . .
H35 H 0.252245 0.405129 0.275240 0.067 Uiso 1 1 calc R . . . .
C26 C -0.1099(6) 0.6519(5) 0.54632(19) 0.049(2) Uani 1 1 d . . . . .
C7 C 0.3322(6) 0.9498(5) 0.28853(18) 0.046(2) Uani 1 1 d . . . . .
H7 H 0.344163 0.988260 0.273977 0.055 Uiso 1 1 calc R . . . .
C30 C -0.0204(9) 0.9143(6) 0.4470(2) 0.095(4) Uani 1 1 d . . . . .
H30A H 0.014924 0.949420 0.434743 0.143 Uiso 1 1 calc GR . . . .
H30B H -0.000229 0.921628 0.468035 0.143 Uiso 1 1 calc GR . . . .
H30C H -0.086348 0.926593 0.443821 0.143 Uiso 1 1 calc GR . . . .
C15 C 0.4168(6) 0.6857(6) 0.44422(18) 0.060(3) Uani 1 1 d . . . . .
H15 H 0.472955 0.689107 0.456346 0.072 Uiso 1 1 calc R . . . .
C46 C -0.2535(5) 0.6239(5) 0.40430(18) 0.042(2) Uani 1 1 d . . . . .
C36 C 0.2019(6) 0.4901(5) 0.30247(19) 0.043(2) Uani 1 1 d . . . . .
C24 C -0.1890(7) 0.6209(6) 0.5902(2) 0.070(3) Uani 1 1 d . . . . .
H24 H -0.228747 0.635814 0.605172 0.084 Uiso 1 1 calc R . . . .
C29 C -0.0041(6) 0.8299(5) 0.4381(2) 0.051(2) Uani 1 1 d . . . . .
C40 C -0.1322(7) 0.4284(6) 0.4056(2) 0.081(3) Uani 1 1 d . U . . .
H40A H -0.128920 0.373089 0.411699 0.122 Uiso 1 1 calc GR . . . .
H40B H -0.192363 0.450115 0.409939 0.122 Uiso 1 1 calc GR . . . .
H40C H -0.082905 0.458011 0.416562 0.122 Uiso 1 1 calc GR . . . .
C54 C 0.2392(10) 0.7380(7) 0.2295(2) 0.111(5) Uani 1 1 d . U . . .
H54A H 0.186753 0.748040 0.215101 0.166 Uiso 1 1 calc GR . . . .
H54B H 0.246330 0.681288 0.232612 0.166 Uiso 1 1 calc GR . . . .
H54C H 0.295706 0.759427 0.221924 0.166 Uiso 1 1 calc GR . . . .
C52 C 0.3623(7) 0.9259(6) 0.3823(2) 0.069(3) Uani 1 1 d D . . . .
H52A H 0.324848 0.973358 0.378769 0.103 Uiso 1 1 calc GR . . . .
H52B H 0.408945 0.935267 0.398756 0.103 Uiso 1 1 calc GR . . . .
H52C H 0.322463 0.882170 0.387382 0.103 Uiso 1 1 calc GR . . . .
N5 N 0.5929(4) 0.8131(4) 0.37499(15) 0.0484(19) Uani 1 1 d . . . . .
H5 H 0.634322 0.816787 0.390189 0.058 Uiso 1 1 calc R . . . .
O7 O 0.5515(4) 0.8325(3) 0.32669(12) 0.0456(14) Uani 1 1 d . . . . .
N3 N 0.5380(6) 0.8448(5) 0.22025(17) 0.076(3) Uani 1 1 d . . . . .
C14 C 0.3406(6) 0.6545(6) 0.4555(2) 0.069(3) Uani 1 1 d . . . . .
H14A H 0.344667 0.633324 0.475123 0.082 Uiso 1 1 calc R . . . .
C37 C 0.1298(6) 0.4434(5) 0.31310(18) 0.052(2) Uani 1 1 d . . . . .
H37 H 0.121498 0.390552 0.306609 0.063 Uiso 1 1 calc R . . . .
C8 C 0.4818(6) 0.8105(6) 0.26609(18) 0.051(2) Uani 1 1 d . . . . .
C9 C 0.5493(7) 0.8021(7) 0.2431(2) 0.076(3) Uani 1 1 d . . . . .
C51 C 0.5655(6) 0.6213(7) 0.3172(2) 0.0764(18) Uani 1 1 d D U . . .
H51A H 0.542361 0.594737 0.298811 0.115 Uiso 1 1 calc GR . . . .
H51B H 0.598168 0.583272 0.330497 0.115 Uiso 1 1 calc GR . . . .
H51C H 0.607959 0.663413 0.312372 0.115 Uiso 1 1 calc GR . . . .
C34 C 0.3297(5) 0.5027(6) 0.27128(18) 0.051(2) Uani 1 1 d . . . . .
H34 H 0.370623 0.480365 0.258013 0.061 Uiso 1 1 calc R . . . .
C4 C 0.2139(7) 1.0408(6) 0.3099(2) 0.066(3) Uani 1 1 d . . . . .
H4A H 0.236713 1.083704 0.299036 0.079 Uiso 1 1 calc R . . . .
C28 C -0.0009(6) 0.7644(5) 0.46060(19) 0.048(2) Uani 1 1 d . . . . .
C25 C -0.1651(7) 0.6743(6) 0.5696(2) 0.071(3) Uani 1 1 d . . . . .
H25 H -0.185563 0.727108 0.570930 0.086 Uiso 1 1 calc R . . . .
C10 C 0.6256(10) 0.7376(8) 0.2481(3) 0.148(6) Uani 1 1 d . U . . .
H10A H 0.614469 0.695644 0.233399 0.223 Uiso 1 1 calc GR . . . .
H10B H 0.623661 0.715731 0.268241 0.223 Uiso 1 1 calc GR . . . .
H10C H 0.686427 0.761022 0.245917 0.223 Uiso 1 1 calc GR . . . .
N12 N -0.1859(8) 0.4250(8) 0.3523(3) 0.143(3) Uani 1 1 d D U . . .
C55 C -0.2343(9) 0.8096(12) 0.4387(3) 0.184(9) Uani 1 1 d . U . . .
H55A H -0.191745 0.818036 0.423056 0.276 Uiso 1 1 calc GR . . . .
H55B H -0.247110 0.753351 0.440491 0.276 Uiso 1 1 calc GR . . . .
H55C H -0.206104 0.829298 0.457747 0.276 Uiso 1 1 calc GR . . . .
O16 O -0.2692(8) 0.3966(9) 0.3614(3) 0.222(5) Uani 1 1 d D U . . .
H16 H -0.260625 0.352542 0.369598 0.333 Uiso 1 1 calc R . . . .
O24 O 0.2226(9) 0.7763(5) 0.2582(2) 0.142(4) Uani 1 1 d . . . . .
H24A H 0.241179 0.823043 0.257935 0.213 Uiso 1 1 calc DGR . . . .

loop_
_atom_site_aniso_label
_atom_site_aniso_U_11
_atom_site_aniso_U_22
_atom_site_aniso_U_33
_atom_site_aniso_U_23
_atom_site_aniso_U_13
_atom_site_aniso_U_12
Gd4 0.0345(2) 0.0327(2) 0.02121(19) 0.00134(16) 0.00863(15) -0.00113(17)
Gd2 0.0324(2) 0.0368(2) 0.0239(2) 0.00475(17) 0.00648(16) -0.00401(17)
Gd3 0.0307(2) 0.0383(2) 0.0230(2) 0.00458(17) 0.00606(15) -0.00398(17)
Gd1 0.0311(2) 0.0424(3) 0.0271(2) 0.00786(18) 0.00754(16) -0.00189(18)
O2 0.038(3) 0.040(3) 0.035(3) 0.006(3) 0.008(2) -0.001(3)
O17 0.023(3) 0.065(4) 0.025(3) -0.001(3) 0.002(2) 0.002(3)
O9 0.043(3) 0.040(3) 0.019(3) 0.002(2) 0.012(2) 0.003(3)
O19 0.036(3) 0.046(3) 0.029(3) 0.014(3) 0.005(2) -0.007(3)
O1 0.048(3) 0.043(4) 0.039(3) -0.004(3) 0.018(3) -0.013(3)
O6 0.035(3) 0.053(4) 0.028(3) 0.010(3) 0.004(2) -0.003(3)
O10 0.041(3) 0.036(3) 0.022(3) -0.001(2) 0.012(2) -0.003(2)
O21 0.055(3) 0.092(5) 0.062(4) 0.018(3) 0.017(3) 0.013(3)
O23 0.034(3) 0.049(4) 0.035(3) 0.004(3) 0.008(2) -0.006(3)
O18 0.039(3) 0.049(4) 0.031(3) 0.009(3) 0.011(2) -0.004(3)
O3 0.050(4) 0.048(4) 0.046(4) 0.009(3) 0.020(3) -0.004(3)
O12 0.038(3) 0.050(4) 0.048(4) 0.031(3) 0.018(3) 0.018(3)
O22 0.054(4) 0.048(4) 0.050(4) -0.004(3) 0.003(3) -0.009(3)
O15 0.056(4) 0.052(4) 0.032(3) 0.002(3) 0.002(3) -0.008(3)
O8 0.046(4) 0.082(5) 0.070(5) 0.024(4) 0.015(3) -0.019(3)
N9 0.032(4) 0.047(4) 0.033(4) 0.009(3) 0.001(3) -0.004(3)
O14 0.055(4) 0.046(4) 0.049(4) -0.005(3) 0.020(3) -0.013(3)
N2 0.038(4) 0.086(6) 0.048(5) 0.031(4) 0.022(3) 0.010(4)
O13 0.043(3) 0.044(4) 0.049(4) -0.001(3) 0.016(3) -0.002(3)
N4 0.031(4) 0.063(5) 0.037(4) 0.007(4) 0.011(3) 0.000(3)
O5 0.037(3) 0.034(3) 0.027(3) 0.005(2) 0.007(2) 0.001(2)
N7 0.069(5) 0.034(4) 0.038(4) 0.011(3) 0.017(4) 0.006(3)
N14 0.032(4) 0.047(4) 0.038(4) 0.019(3) -0.009(3) -0.002(3)
C48 0.037(5) 0.039(5) 0.028(4) -0.002(4) 0.007(4) -0.002(4)
N13 0.035(4) 0.042(4) 0.031(4) 0.012(3) 0.003(3) 0.002(3)
N10 0.053(4) 0.060(5) 0.033(4) 0.007(4) 0.006(3) -0.016(4)
O20 0.070(5) 0.108(6) 0.036(4) 0.019(4) 0.011(3) -0.016(4)
C42 0.039(5) 0.043(5) 0.039(5) 0.012(4) 0.009(4) 0.015(4)
O25 0.048(4) 0.199(10) 0.065(5) -0.021(6) -0.001(4) -0.011(5)
C20 0.056(6) 0.101(9) 0.077(8) 0.047(7) 0.001(5) -0.003(6)
C43 0.030(5) 0.083(7) 0.050(5) 0.020(5) 0.004(4) -0.006(5)
N8 0.077(5) 0.045(5) 0.043(4) 0.015(4) 0.020(4) 0.006(4)
C41 0.040(5) 0.025(4) 0.039(5) 0.004(4) 0.012(4) 0.001(3)
N1 0.040(4) 0.051(5) 0.037(4) 0.013(3) 0.017(3) 0.007(3)
C21 0.047(5) 0.054(6) 0.020(4) -0.009(4) 0.012(3) 0.005(4)
N11 0.083(6) 0.067(6) 0.033(4) -0.004(4) 0.025(4) -0.036(4)
O4 0.188(8) 0.117(7) 0.118(7) 0.056(6) 0.119(7) 0.075(6)
N15 0.057(5) 0.048(4) 0.025(4) 0.006(3) 0.012(3) -0.007(4)
C11 0.048(5) 0.050(6) 0.029(4) 0.007(4) 0.012(4) -0.001(4)
N6 0.043(4) 0.073(6) 0.052(5) 0.017(4) 0.012(4) -0.023(4)
C1 0.037(4) 0.028(5) 0.051(5) 0.011(4) 0.012(4) 0.005(4)
C17 0.035(5) 0.076(7) 0.038(5) 0.015(5) 0.010(4) 0.003(4)
C16 0.043(5) 0.064(6) 0.027(4) 0.014(4) 0.001(4) 0.000(4)
C12 0.039(5) 0.041(5) 0.033(5) 0.003(4) 0.001(4) 0.000(4)
C13 0.043(5) 0.076(7) 0.044(5) 0.014(5) 0.011(4) -0.007(5)
C2 0.064(6) 0.040(6) 0.073(7) 0.009(5) 0.036(5) 0.005(5)
C33 0.046(5) 0.070(7) 0.045(5) -0.001(5) 0.012(4) -0.020(5)
C50 0.066(7) 0.107(9) 0.038(5) 0.020(6) 0.018(5) 0.011(6)
C22 0.041(4) 0.029(4) 0.027(4) 0.004(3) 0.011(3) -0.003(4)
C19 0.027(4) 0.042(5) 0.056(6) 0.024(4) -0.005(4) 0.001(4)
C47 0.029(4) 0.064(6) 0.031(4) 0.002(4) 0.000(3) 0.011(4)
O11 0.044(3) 0.033(3) 0.033(3) 0.005(2) 0.010(2) -0.009(3)
C6 0.038(5) 0.041(5) 0.031(4) 0.011(4) 0.004(4) 0.000(4)
C31 0.035(5) 0.060(6) 0.039(5) -0.003(4) 0.003(4) 0.001(4)
C53 0.068(6) 0.061(7) 0.041(5) -0.007(5) -0.007(5) -0.030(5)
C3 0.081(7) 0.043(6) 0.087(8) 0.006(5) 0.049(6) 0.012(5)
C32 0.030(4) 0.031(5) 0.041(5) 0.003(4) 0.007(3) 0.003(4)
C45 0.035(5) 0.077(7) 0.057(6) 0.031(5) 0.005(4) -0.001(5)
C27 0.081(7) 0.035(5) 0.036(5) -0.003(4) 0.026(5) 0.003(4)
C44 0.045(6) 0.082(8) 0.069(7) 0.017(6) 0.005(5) -0.005(5)
C5 0.048(5) 0.045(6) 0.049(5) 0.006(4) 0.015(4) 0.000(4)
C18 0.037(5) 0.051(6) 0.040(5) 0.008(4) 0.001(4) -0.005(4)
C38 0.084(6) 0.083(7) 0.031(5) -0.014(5) 0.013(4) -0.057(5)
C39 0.110(6) 0.128(6) 0.047(4) -0.035(5) 0.036(4) -0.075(5)
C49 0.039(5) 0.054(6) 0.031(5) 0.009(4) 0.001(4) 0.003(4)
C23 0.071(6) 0.044(6) 0.036(5) 0.002(4) 0.019(4) 0.002(5)
C35 0.071(7) 0.037(5) 0.063(6) -0.002(5) 0.019(5) -0.006(5)
C26 0.062(6) 0.039(5) 0.049(5) 0.008(4) 0.022(4) 0.012(4)
C7 0.051(5) 0.045(6) 0.043(5) 0.014(4) 0.015(4) -0.002(4)
C30 0.192(14) 0.046(7) 0.053(7) 0.007(5) 0.050(8) -0.004(7)
C15 0.040(5) 0.112(9) 0.030(5) 0.016(5) 0.002(4) -0.008(5)
C46 0.040(5) 0.045(5) 0.043(5) 0.002(4) 0.009(4) -0.014(4)
C36 0.051(5) 0.031(5) 0.048(5) -0.006(4) 0.010(4) -0.003(4)
C24 0.109(8) 0.056(7) 0.052(6) -0.004(5) 0.053(6) 0.006(6)
C29 0.069(6) 0.033(5) 0.052(6) 0.014(4) 0.010(5) -0.005(4)
C40 0.105(8) 0.088(8) 0.058(6) -0.010(6) 0.052(6) -0.030(6)
C54 0.189(12) 0.082(9) 0.057(7) -0.023(7) -0.022(8) -0.015(8)
C52 0.067(7) 0.062(7) 0.079(8) -0.015(6) 0.017(6) -0.001(5)
N5 0.033(4) 0.071(5) 0.041(4) 0.015(4) 0.005(3) -0.001(4)
O7 0.040(3) 0.062(4) 0.035(3) 0.012(3) 0.003(3) -0.012(3)
N3 0.113(7) 0.074(6) 0.049(5) 0.031(5) 0.052(5) 0.031(5)
C14 0.039(5) 0.124(10) 0.043(5) 0.035(6) 0.009(4) 0.001(6)
C37 0.066(6) 0.054(6) 0.040(5) -0.008(4) 0.017(4) -0.002(5)
C8 0.039(5) 0.081(7) 0.034(5) 0.010(5) 0.018(4) 0.010(5)
C9 0.080(7) 0.086(8) 0.067(7) 0.037(6) 0.035(6) 0.044(6)
C51 0.062(4) 0.097(5) 0.071(4) 0.020(4) 0.013(3) 0.010(3)
C34 0.039(5) 0.079(7) 0.036(5) -0.021(5) 0.010(4) 0.001(5)
C4 0.084(7) 0.050(6) 0.069(7) 0.021(5) 0.044(6) 0.014(5)
C28 0.066(6) 0.036(5) 0.043(5) 0.008(4) 0.011(5) -0.004(4)
C25 0.115(9) 0.044(6) 0.062(6) 0.008(5) 0.056(6) 0.016(6)
C10 0.146(11) 0.167(12) 0.144(11) 0.114(10) 0.087(9) 0.084(9)
N12 0.137(6) 0.190(7) 0.106(6) -0.025(6) 0.027(5) -0.087(6)
C55 0.097(11) 0.32(3) 0.129(14) -0.071(15) -0.033(10) 0.077(13)
O16 0.180(9) 0.298(11) 0.196(10) -0.028(9) 0.064(8) -0.129(9)
O24 0.241(13) 0.088(7) 0.094(7) 0.015(6) -0.016(7) 0.028(7)

loop_
_atom_type_symbol
_atom_type_description
_atom_type_scat_dispersion_real
_atom_type_scat_dispersion_imag
_atom_type_scat_source
C C 0.0033 0.0016 'International Tables Vol C Tables 4.2.6.8 and 6.1.1.4'
H H 0.0000 0.0000 'International Tables Vol C Tables 4.2.6.8 and 6.1.1.4'
Gd Gd -0.1653 3.9035 'International Tables Vol C Tables 4.2.6.8 and 6.1.1.4'
N N 0.0061 0.0033 'International Tables Vol C Tables 4.2.6.8 and 6.1.1.4'
O O 0.0106 0.0060 'International Tables Vol C Tables 4.2.6.8 and 6.1.1.4'

loop_
_geom_angle_atom_site_label_1
_geom_angle_atom_site_label_2
_geom_angle_atom_site_label_3
_geom_angle
_geom_angle_site_symmetry_1
_geom_angle_site_symmetry_3
_geom_angle_publ_flag
Gd3 Gd4 Gd4 144.483(17) . 3_566 ?
O17 Gd4 Gd4 140.64(13) . 3_566 ?
O17 Gd4 Gd3 39.67(11) . . ?
O17 Gd4 O23 140.41(16) . . ?
O17 Gd4 N7 93.0(2) . . ?
O9 Gd4 Gd4 105.14(12) 3_566 3_566 ?
O9 Gd4 Gd3 40.45(12) 3_566 . ?
O9 Gd4 O17 71.84(16) 3_566 . ?
O9 Gd4 O10 69.17(16) 3_566 3_566 ?
O9 Gd4 O23 79.57(17) 3_566 . ?
O9 Gd4 N7 135.4(2) 3_566 . ?
O9 Gd4 O11 70.30(18) 3_566 . ?
O10 Gd4 Gd4 38.08(12) . 3_566 ?
O10 Gd4 Gd4 37.76(11) 3_566 3_566 ?
O10 Gd4 Gd3 106.83(11) 3_566 . ?
O10 Gd4 Gd3 175.62(12) . . ?
O10 Gd4 O17 142.59(16) . . ?
O10 Gd4 O17 115.26(17) 3_566 . ?
O10 Gd4 O9 140.51(17) . 3_566 ?
O10 Gd4 O10 75.85(17) . 3_566 ?
O10 Gd4 O23 77.50(17) 3_566 . ?
O10 Gd4 O23 75.46(16) . . ?
O10 Gd4 N7 149.23(19) 3_566 . ?
O10 Gd4 N7 74.16(19) . . ?
O10 Gd4 O11 136.04(17) 3_566 . ?
O10 Gd4 O11 132.21(17) . . ?
O23 Gd4 Gd4 72.77(12) . 3_566 ?
O23 Gd4 Gd3 101.57(11) . . ?
O23 Gd4 N7 88.4(2) . . ?
O18 Gd4 Gd4 80.59(13) . 3_566 ?
O18 Gd4 Gd3 107.03(12) . . ?
O18 Gd4 O17 68.74(17) . . ?
O18 Gd4 O9 119.59(18) . 3_566 ?
O18 Gd4 O10 88.75(18) . 3_566 ?
O18 Gd4 O10 76.29(17) . . ?
O18 Gd4 O23 150.84(17) . . ?
O18 Gd4 N7 90.7(2) . . ?
O18 Gd4 O11 126.42(18) . . ?
N7 Gd4 Gd4 111.97(15) . 3_566 ?
N7 Gd4 Gd3 102.71(15) . . ?
O11 Gd4 Gd4 151.90(12) . 3_566 ?
O11 Gd4 Gd3 43.52(12) . . ?
O11 Gd4 O17 65.86(17) . . ?
O11 Gd4 O23 79.16(17) . . ?
O11 Gd4 N7 65.25(19) . . ?
Gd1 Gd2 Gd3 146.391(14) . . ?
O2 Gd2 Gd3 150.49(13) . . ?
O2 Gd2 Gd1 40.64(12) . . ?
O2 Gd2 O1 67.19(17) . . ?
O2 Gd2 O13 64.48(18) . . ?
O2 Gd2 O5 133.46(17) . . ?
O2 Gd2 N15 84.63(19) . . ?
O19 Gd2 Gd3 34.04(12) . . ?
O19 Gd2 Gd1 175.68(13) . . ?
O19 Gd2 O2 135.93(17) . . ?
O19 Gd2 O1 75.85(18) . . ?
O19 Gd2 O6 138.80(17) . . ?
O19 Gd2 O13 141.11(18) . . ?
O19 Gd2 O5 69.42(17) . . ?
O19 Gd2 N15 63.87(18) . . ?
O1 Gd2 Gd3 84.61(12) . . ?
O1 Gd2 Gd1 99.83(12) . . ?
O1 Gd2 O13 131.29(18) . . ?
O1 Gd2 N15 77.1(2) . . ?
O6 Gd2 Gd3 105.34(12) . . ?
O6 Gd2 Gd1 41.07(12) . . ?
O6 Gd2 O2 72.58(17) . . ?
O6 Gd2 O1 99.55(18) . . ?
O6 Gd2 O13 71.72(18) . . ?
O6 Gd2 O5 69.97(17) . . ?
O6 Gd2 N15 156.21(19) . . ?
O14 Gd2 Gd3 78.42(13) . . ?
O14 Gd2 Gd1 104.94(14) . . ?
O14 Gd2 O2 131.06(18) . . ?
O14 Gd2 O19 79.37(19) . . ?
O14 Gd2 O1 154.39(19) . . ?
O14 Gd2 O6 103.3(2) . . ?
O14 Gd2 O13 68.04(18) . . ?
O14 Gd2 O5 84.39(18) . . ?
O14 Gd2 N15 86.3(2) . . ?
O13 Gd2 Gd3 144.08(13) . . ?
O13 Gd2 Gd1 42.41(13) . . ?
O13 Gd2 N15 92.60(19) . . ?
O5 Gd2 Gd3 35.45(12) . . ?
O5 Gd2 Gd1 110.96(12) . . ?
O5 Gd2 O1 92.84(17) . . ?
O5 Gd2 O13 125.15(17) . . ?
O5 Gd2 N15 133.28(18) . . ?
N15 Gd2 Gd3 97.84(14) . . ?
N15 Gd2 Gd1 115.67(14) . . ?
Gd4 Gd3 Gd2 148.744(14) . . ?
O17 Gd3 Gd4 41.71(12) . . ?
O17 Gd3 Gd2 167.58(13) . . ?
O17 Gd3 O9 73.63(17) . 3_566 ?
O17 Gd3 O19 134.72(17) . . ?
O17 Gd3 O15 93.16(19) . . ?
O17 Gd3 N9 92.99(19) . . ?
O17 Gd3 O5 154.36(16) . . ?
O17 Gd3 N13 71.09(18) . . ?
O17 Gd3 O11 65.97(16) . . ?
O9 Gd3 Gd4 40.49(11) 3_566 . ?
O9 Gd3 Gd2 118.78(11) 3_566 . ?
O9 Gd3 O15 76.68(18) 3_566 . ?
O9 Gd3 N9 129.70(18) 3_566 . ?
O9 Gd3 O5 89.41(17) 3_566 . ?
O9 Gd3 N13 133.75(19) 3_566 . ?
O9 Gd3 O11 68.87(17) 3_566 . ?
O19 Gd3 Gd4 174.78(13) . . ?
O19 Gd3 Gd2 34.11(12) . . ?
O19 Gd3 O9 144.73(17) . 3_566 ?
O19 Gd3 O15 80.62(18) . . ?
O19 Gd3 N9 76.78(19) . . ?
O19 Gd3 O5 69.10(16) . . ?
O19 Gd3 N13 63.82(18) . . ?
O19 Gd3 O11 135.59(17) . . ?
O15 Gd3 Gd4 102.71(13) . . ?
O15 Gd3 Gd2 89.64(13) . . ?
O15 Gd3 N9 153.52(18) . . ?
O15 Gd3 O5 101.63(18) . . ?
O15 Gd3 N13 76.4(2) . . ?
O15 Gd3 O11 143.40(17) . . ?
N9 Gd3 Gd4 98.98(14) . . ?
N9 Gd3 Gd2 79.35(13) . . ?
O5 Gd3 Gd4 113.72(11) . . ?
O5 Gd3 Gd2 35.05(11) . . ?
O5 Gd3 N9 83.08(17) . . ?
O5 Gd3 N13 132.59(18) . . ?
O5 Gd3 O11 90.23(16) . . ?
N13 Gd3 Gd4 112.80(13) . . ?
N13 Gd3 Gd2 97.90(13) . . ?
N13 Gd3 N9 81.30(19) . . ?
O11 Gd3 Gd4 41.69(11) . . ?
O11 Gd3 Gd2 117.36(11) . . ?
O11 Gd3 N9 61.55(18) . . ?
O11 Gd3 N13 119.77(19) . . ?
O2 Gd1 Gd2 40.77(12) . . ?
O2 Gd1 O6 72.43(17) . . ?
O2 Gd1 O21 141.5(2) . . ?
O2 Gd1 O3 110.06(18) . . ?
O2 Gd1 O22 74.10(19) . . ?
O2 Gd1 O13 65.63(18) . . ?
O2 Gd1 N4 127.25(18) . . ?
O2 Gd1 N1 65.81(18) . . ?
O2 Gd1 O7 134.29(19) . . ?
O6 Gd1 Gd2 40.76(12) . . ?
O6 Gd1 O21 86.37(19) . . ?
O6 Gd1 O3 147.94(19) . . ?
O6 Gd1 O22 85.71(19) . . ?
O6 Gd1 O13 72.67(18) . . ?
O6 Gd1 N4 70.02(18) . . ?
O6 Gd1 N1 136.60(19) . . ?
O6 Gd1 O7 133.40(17) . . ?
O21 Gd1 Gd2 103.48(15) . . ?
O21 Gd1 O3 72.3(2) . . ?
O21 Gd1 O22 137.2(2) . . ?
O21 Gd1 N4 70.3(2) . . ?
O21 Gd1 N1 134.7(2) . . ?
O3 Gd1 Gd2 120.82(13) . . ?
O3 Gd1 O22 126.18(19) . . ?
O3 Gd1 N4 121.50(19) . . ?
O3 Gd1 N1 62.9(2) . . ?
O22 Gd1 Gd2 97.39(13) . . ?
O22 Gd1 N4 67.5(2) . . ?
O22 Gd1 N1 72.3(2) . . ?
O13 Gd1 Gd2 43.86(12) . . ?
O13 Gd1 O21 77.6(2) . . ?
O13 Gd1 O3 79.44(18) . . ?
O13 Gd1 O22 138.31(18) . . ?
O13 Gd1 N4 131.6(2) . . ?
O13 Gd1 N1 99.4(2) . . ?
N4 Gd1 Gd2 110.58(13) . . ?
N1 Gd1 Gd2 104.50(14) . . ?
N1 Gd1 N4 128.9(2) . . ?
O7 Gd1 Gd2 169.31(14) . . ?
O7 Gd1 O21 83.5(2) . . ?
O7 Gd1 O3 68.81(19) . . ?
O7 Gd1 O22 72.20(19) . . ?
O7 Gd1 O13 146.77(18) . . ?
O7 Gd1 N4 63.72(19) . . ?
O7 Gd1 N1 75.07(19) . . ?
Gd1 O2 Gd2 98.59(19) . . ?
C6 O2 Gd2 120.0(4) . . ?
C6 O2 Gd1 132.9(5) . . ?
Gd3 O17 Gd4 98.62(17) . . ?
C41 O17 Gd4 117.7(4) . . ?
C41 O17 Gd3 139.4(4) . . ?
Gd3 O9 Gd4 99.07(18) 3_566 3_566 ?
C22 O9 Gd4 117.7(4) . 3_566 ?
C22 O9 Gd3 139.3(4) . 3_566 ?
Gd3 O19 Gd2 111.8(2) . . ?
C48 O19 Gd2 125.8(4) . . ?
C48 O19 Gd3 122.3(4) . . ?
C1 O1 Gd2 119.5(4) . . ?
Gd2 O6 Gd1 98.17(18) . . ?
C11 O6 Gd2 119.4(5) . . ?
C11 O6 Gd1 142.3(5) . . ?
Gd4 O10 Gd4 104.15(17) . 3_566 ?
C21 O10 Gd4 132.4(5) . . ?
C21 O10 Gd4 117.8(5) . 3_566 ?
C51 O21 Gd1 134.2(5) . . ?
C53 O23 Gd4 121.8(5) . . ?
C42 O18 Gd4 119.8(4) . . ?
C8 O3 Gd1 117.9(6) . . ?
C52 O22 Gd1 126.5(5) . . ?
C38 O15 Gd3 165.5(5) . . ?
O12 N9 Gd3 129.2(5) . . ?
C29 N9 Gd3 119.8(5) . . ?
C29 N9 O12 110.4(7) . . ?
C31 O14 Gd2 121.9(5) . . ?
C8 N2 N1 113.9(7) . . ?
Gd1 O13 Gd2 93.73(19) . . ?
C32 O13 Gd2 116.0(4) . . ?
C32 O13 Gd1 138.1(5) . . ?
C17 N4 Gd1 132.8(5) . . ?
C17 N4 N5 113.8(7) . . ?
N5 N4 Gd1 113.3(4) . . ?
Gd2 O5 Gd3 109.49(19) . . ?
C12 O5 Gd2 116.3(4) . . ?
C12 O5 Gd3 134.1(4) . . ?
N8 N7 Gd4 115.9(5) . . ?
C27 N7 Gd4 127.1(6) . . ?
C27 N7 N8 113.8(7) . . ?
C48 N14 N13 111.8(6) . . ?
O19 C48 C49 116.9(6) . . ?
N14 C48 O19 124.6(7) . . ?
N14 C48 C49 118.4(7) . . ?
N14 N13 Gd3 117.4(4) . . ?
C47 N13 Gd3 131.3(5) . . ?
C47 N13 N14 110.7(6) . . ?
C37 N10 N11 120.4(7) . . ?
O18 C42 C43 122.6(7) . . ?
O18 C42 C41 118.1(7) . . ?
C43 C42 C41 119.2(7) . . ?
C42 C43 C44 118.1(8) . . ?
C28 N8 N7 111.2(7) . . ?
O17 C41 C42 115.5(7) . . ?
O17 C41 C46 123.3(7) . . ?
C46 C41 C42 121.0(7) . . ?
N2 N1 Gd1 113.0(5) . . ?
C7 N1 Gd1 131.8(5) . . ?
C7 N1 N2 114.8(7) . . ?
O10 C21 C22 116.2(7) . . ?
O10 C21 C26 122.2(7) . . ?
C26 C21 C22 121.6(7) . . ?
C38 N11 N10 109.6(7) . . ?
O20 N15 Gd2 129.9(5) . . ?
C49 N15 Gd2 118.2(5) . . ?
C49 N15 O20 111.2(7) . . ?
O6 C11 C16 124.0(7) . . ?
O6 C11 C12 115.7(7) . . ?
C16 C11 C12 120.3(7) . . ?
C19 N6 O8 113.0(7) . . ?
O1 C1 C6 113.8(7) . . ?
C2 C1 O1 126.7(7) . . ?
C2 C1 C6 119.6(7) . . ?
N4 C17 C16 125.8(8) . . ?
C11 C16 C17 123.9(7) . . ?
C11 C16 C15 119.2(7) . . ?
C15 C16 C17 116.6(7) . . ?
O5 C12 C11 118.6(7) . . ?
O5 C12 C13 122.4(7) . . ?
C13 C12 C11 118.9(7) . . ?
C12 C13 C14 120.8(8) . . ?
C1 C2 C3 120.4(8) . . ?
C32 C33 C34 119.9(8) . . ?
O9 C22 C21 118.9(6) . . ?
O9 C22 C23 121.8(7) . . ?
C23 C22 C21 119.3(7) . . ?
N6 C19 C20 125.6(7) . . ?
N6 C19 C18 115.2(7) . . ?
C18 C19 C20 119.1(7) . . ?
N13 C47 C46 126.6(7) . . ?
Gd4 O11 Gd3 94.79(18) . . ?
C28 O11 Gd4 114.6(5) . . ?
C28 O11 Gd3 119.6(5) . . ?
O2 C6 C1 117.7(7) . . ?
O2 C6 C5 122.2(7) . . ?
C5 C6 C1 120.1(8) . . ?
O14 C31 C32 117.6(8) . . ?
O14 C31 C36 121.5(7) . . ?
C36 C31 C32 120.9(8) . . ?
C4 C3 C2 122.0(9) . . ?
O13 C32 C33 124.0(7) . . ?
O13 C32 C31 116.5(7) . . ?
C33 C32 C31 119.5(8) . . ?
C44 C45 C46 121.5(8) . . ?
N7 C27 C26 127.5(8) . . ?
C45 C44 C43 121.5(9) . . ?
C6 C5 C7 120.6(8) . . ?
C6 C5 C4 117.8(8) . . ?
C4 C5 C7 121.5(8) . . ?
N5 C18 C19 119.8(7) . . ?
O7 C18 C19 119.0(7) . . ?
O7 C18 N5 121.1(7) . . ?
O15 C38 N11 125.5(8) . . ?
O15 C38 C39 117.7(9) . . ?
N11 C38 C39 116.8(9) . . ?
C40 C39 C38 121.9(9) . . ?
N12 C39 C38 109.2(10) . . ?
N12 C39 C40 127.4(10) . . ?
C48 C49 C50 119.7(7) . . ?
N15 C49 C48 114.4(7) . . ?
N15 C49 C50 125.9(7) . . ?
C22 C23 C24 120.2(8) . . ?
C34 C35 C36 120.0(8) . . ?
C21 C26 C27 125.8(7) . . ?
C21 C26 C25 117.9(8) . . ?
C25 C26 C27 116.3(8) . . ?
N1 C7 C5 123.4(8) . . ?
C14 C15 C16 120.4(8) . . ?
C41 C46 C47 123.5(7) . . ?
C41 C46 C45 118.6(7) . . ?
C45 C46 C47 117.7(7) . . ?
C31 C36 C35 119.5(8) . . ?
C31 C36 C37 120.8(8) . . ?
C35 C36 C37 119.7(8) . . ?
C25 C24 C23 120.1(8) . . ?
N9 C29 C30 126.4(8) . . ?
N9 C29 C28 111.9(8) . . ?
C28 C29 C30 121.6(8) . . ?
C18 N5 N4 116.9(7) . . ?
C18 O7 Gd1 124.4(5) . . ?
C9 N3 O4 112.2(8) . . ?
C15 C14 C13 120.2(8) . . ?
N10 C37 C36 119.3(8) . . ?
O3 C8 N2 123.6(7) . . ?
O3 C8 C9 121.1(9) . . ?
N2 C8 C9 115.3(8) . . ?
N3 C9 C8 117.3(9) . . ?
N3 C9 C10 124.9(9) . . ?
C8 C9 C10 117.7(8) . . ?
C35 C34 C33 120.2(8) . . ?
C3 C4 C5 120.2(9) . . ?
N8 C28 O11 126.5(8) . . ?
N8 C28 C29 117.7(8) . . ?
O11 C28 C29 115.7(7) . . ?
C24 C25 C26 120.7(9) . . ?
C39 N12 O16 113.6(12) . . ?

loop_
_geom_bond_atom_site_label_1
_geom_bond_atom_site_label_2
_geom_bond_distance
_geom_bond_site_symmetry_2
_geom_bond_publ_flag
Gd4 Gd4 3.6682(7) 3_566 ?
Gd4 Gd3 3.5396(5) . ?
Gd4 O17 2.382(5) . ?
Gd4 O9 2.327(4) 3_566 ?
Gd4 O10 2.333(5) 3_566 ?
Gd4 O10 2.317(4) . ?
Gd4 O23 2.452(5) . ?
Gd4 O18 2.286(5) . ?
Gd4 N7 2.454(7) . ?
Gd4 O11 2.362(5) . ?
Gd2 Gd3 3.8344(5) . ?
Gd2 Gd1 3.5136(5) . ?
Gd2 O2 2.321(5) . ?
Gd2 O19 2.317(5) . ?
Gd2 O1 2.342(5) . ?
Gd2 O6 2.318(5) . ?
Gd2 O14 2.264(6) . ?
Gd2 O13 2.440(5) . ?
Gd2 O5 2.336(5) . ?
Gd2 N15 2.601(7) . ?
Gd3 O17 2.285(5) . ?
Gd3 O9 2.325(5) 3_566 ?
Gd3 O19 2.312(5) . ?
Gd3 O15 2.346(6) . ?
Gd3 N9 2.625(7) . ?
Gd3 O5 2.359(5) . ?
Gd3 N13 2.539(6) . ?
Gd3 O11 2.446(5) . ?
Gd1 O2 2.314(5) . ?
Gd1 O6 2.332(5) . ?
Gd1 O21 2.396(6) . ?
Gd1 O3 2.429(5) . ?
Gd1 O22 2.463(6) . ?
Gd1 O13 2.375(5) . ?
Gd1 N4 2.566(7) . ?
Gd1 N1 2.565(6) . ?
Gd1 O7 2.368(5) . ?
O2 C6 1.318(9) . ?
O17 C41 1.348(8) . ?
O9 C22 1.335(8) . ?
O19 C48 1.324(9) . ?
O1 C1 1.361(8) . ?
O6 C11 1.331(9) . ?
O10 C21 1.362(8) . ?
O21 C51 1.572(10) . ?
O23 C53 1.403(9) . ?
O18 C42 1.346(9) . ?
O3 C8 1.242(10) . ?
O12 N9 1.396(7) . ?
O22 C52 1.428(10) . ?
O15 C38 1.294(10) . ?
O8 N6 1.413(8) . ?
N9 C29 1.305(10) . ?
O14 C31 1.333(9) . ?
N2 N1 1.388(8) . ?
N2 C8 1.349(11) . ?
O13 C32 1.336(9) . ?
N4 C17 1.306(9) . ?
N4 N5 1.405(8) . ?
O5 C12 1.351(9) . ?
N7 N8 1.405(9) . ?
N7 C27 1.282(9) . ?
N14 C48 1.291(9) . ?
N14 N13 1.396(8) . ?
C48 C49 1.482(10) . ?
N13 C47 1.289(9) . ?
N10 N11 1.403(9) . ?
N10 C37 1.316(10) . ?
O20 N15 1.401(8) . ?
C42 C43 1.398(11) . ?
C42 C41 1.421(10) . ?
O25 C55 1.478(14) . ?
C20 C19 1.512(11) . ?
C43 C44 1.432(12) . ?
N8 C28 1.295(10) . ?
C41 C46 1.371(11) . ?
N1 C7 1.265(10) . ?
C21 C22 1.399(10) . ?
C21 C26 1.381(11) . ?
N11 C38 1.312(11) . ?
O4 N3 1.399(9) . ?
N15 C49 1.281(9) . ?
C11 C16 1.376(11) . ?
C11 C12 1.444(10) . ?
N6 C19 1.287(9) . ?
C1 C2 1.348(11) . ?
C1 C6 1.418(10) . ?
C17 C16 1.448(11) . ?
C16 C15 1.430(10) . ?
C12 C13 1.361(10) . ?
C13 C14 1.424(12) . ?
C2 C3 1.392(11) . ?
C33 C32 1.363(10) . ?
C33 C34 1.456(12) . ?
C50 C49 1.505(11) . ?
C22 C23 1.361(10) . ?
C19 C18 1.449(11) . ?
C47 C46 1.463(10) . ?
O11 C28 1.305(10) . ?
C6 C5 1.383(10) . ?
C31 C32 1.423(10) . ?
C31 C36 1.395(11) . ?
C3 C4 1.312(11) . ?
C45 C44 1.323(11) . ?
C45 C46 1.419(10) . ?
C27 C26 1.455(11) . ?
C5 C7 1.476(11) . ?
C5 C4 1.445(11) . ?
C18 N5 1.321(9) . ?
C18 O7 1.247(9) . ?
C38 C39 1.476(12) . ?
C39 C40 1.429(12) . ?
C39 N12 1.324(15) . ?
C23 C24 1.413(12) . ?
C35 C36 1.416(11) . ?
C35 C34 1.370(11) . ?
C26 C25 1.416(11) . ?
C30 C29 1.515(12) . ?
C15 C14 1.356(11) . ?
C36 C37 1.423(11) . ?
C24 C25 1.360(12) . ?
C29 C28 1.504(11) . ?
C54 O24 1.478(13) . ?
N3 C9 1.261(11) . ?
C8 C9 1.480(11) . ?
C9 C10 1.563(14) . ?
N12 O16 1.391(11) . ?

loop_
_geom_torsion_atom_site_label_1
_geom_torsion_atom_site_label_2
_geom_torsion_atom_site_label_3
_geom_torsion_atom_site_label_4
_geom_torsion
_geom_torsion_site_symmetry_1
_geom_torsion_site_symmetry_2
_geom_torsion_site_symmetry_3
_geom_torsion_site_symmetry_4
_geom_torsion_publ_flag
Gd4 O17 C41 C42 3.9(8) . . . . ?
Gd4 O17 C41 C46 179.8(6) . . . . ?
Gd4 O9 C22 C21 -4.1(9) 3_566 . . . ?
Gd4 O9 C22 C23 173.7(6) 3_566 . . . ?
Gd4 O10 C21 C22 4.1(8) 3_566 . . . ?
Gd4 O10 C21 C22 153.1(5) . . . . ?
Gd4 O10 C21 C26 -29.6(11) . . . . ?
Gd4 O10 C21 C26 -178.6(6) 3_566 . . . ?
Gd4 O18 C42 C43 179.1(6) . . . . ?
Gd4 O18 C42 C41 0.3(9) . . . . ?
Gd4 N7 N8 C28 -14.6(9) . . . . ?
Gd4 N7 C27 C26 19.3(14) . . . . ?
Gd4 O11 C28 N8 24.9(11) . . . . ?
Gd4 O11 C28 C29 -152.0(6) . . . . ?
Gd2 O2 C6 C1 9.8(9) . . . . ?
Gd2 O2 C6 C5 -168.6(6) . . . . ?
Gd2 O19 C48 N14 -177.1(6) . . . . ?
Gd2 O19 C48 C49 3.6(9) . . . . ?
Gd2 O1 C1 C2 168.3(8) . . . . ?
Gd2 O1 C1 C6 -11.5(9) . . . . ?
Gd2 O6 C11 C16 -178.2(7) . . . . ?
Gd2 O6 C11 C12 1.5(9) . . . . ?
Gd2 O14 C31 C32 1.2(10) . . . . ?
Gd2 O14 C31 C36 -176.4(6) . . . . ?
Gd2 O13 C32 C33 178.6(6) . . . . ?
Gd2 O13 C32 C31 -0.7(9) . . . . ?
Gd2 O5 C12 C11 2.7(9) . . . . ?
Gd2 O5 C12 C13 -179.8(7) . . . . ?
Gd2 N15 C49 C48 -9.4(9) . . . . ?
Gd2 N15 C49 C50 173.2(7) . . . . ?
Gd3 O17 C41 C42 154.7(6) . . . . ?
Gd3 O17 C41 C46 -29.4(12) . . . . ?
Gd3 O9 C22 C21 147.9(6) 3_566 . . . ?
Gd3 O9 C22 C23 -34.4(11) 3_566 . . . ?
Gd3 O19 C48 N14 0.7(10) . . . . ?
Gd3 O19 C48 C49 -178.6(5) . . . . ?
Gd3 O15 C38 N11 -157.2(18) . . . . ?
Gd3 O15 C38 C39 25(3) . . . . ?
Gd3 N9 C29 C30 -173.1(8) . . . . ?
Gd3 N9 C29 C28 3.4(9) . . . . ?
Gd3 O5 C12 C11 -173.5(5) . . . . ?
Gd3 O5 C12 C13 4.0(12) . . . . ?
Gd3 N13 C47 C46 7.6(13) . . . . ?
Gd3 O11 C28 N8 136.4(8) . . . . ?
Gd3 O11 C28 C29 -40.5(9) . . . . ?
Gd1 O2 C6 C1 -130.8(6) . . . . ?
Gd1 O2 C6 C5 50.8(10) . . . . ?
Gd1 O6 C11 C16 7.5(14) . . . . ?
Gd1 O6 C11 C12 -172.9(5) . . . . ?
Gd1 O3 C8 N2 -25.9(11) . . . . ?
Gd1 O3 C8 C9 155.9(7) . . . . ?
Gd1 O13 C32 C33 -50.7(12) . . . . ?
Gd1 O13 C32 C31 130.0(6) . . . . ?
Gd1 N4 C17 C16 0.1(14) . . . . ?
Gd1 N4 N5 C18 -2.0(9) . . . . ?
Gd1 N1 C7 C5 -12.1(13) . . . . ?
O2 C6 C5 C7 0.7(13) . . . . ?
O2 C6 C5 C4 178.5(8) . . . . ?
O17 C41 C46 C47 8.5(13) . . . . ?
O17 C41 C46 C45 -177.0(7) . . . . ?
O9 C22 C23 C24 179.6(8) . . . . ?
O19 C48 C49 N15 4.6(11) . . . . ?
O19 C48 C49 C50 -177.9(8) . . . . ?
O1 C1 C2 C3 -179.5(9) . . . . ?
O1 C1 C6 O2 1.2(11) . . . . ?
O1 C1 C6 C5 179.6(7) . . . . ?
O6 C11 C16 C17 5.9(14) . . . . ?
O6 C11 C16 C15 179.8(8) . . . . ?
O6 C11 C12 O5 -2.8(11) . . . . ?
O6 C11 C12 C13 179.6(8) . . . . ?
O10 C21 C22 O9 0.0(10) . . . . ?
O10 C21 C22 C23 -177.9(7) . . . . ?
O10 C21 C26 C27 0.2(14) . . . . ?
O10 C21 C26 C25 180.0(8) . . . . ?
O18 C42 C43 C44 -179.9(8) . . . . ?
O18 C42 C41 O17 -2.8(11) . . . . ?
O18 C42 C41 C46 -178.8(7) . . . . ?
O3 C8 C9 N3 147.3(10) . . . . ?
O3 C8 C9 C10 -29.0(16) . . . . ?
O12 N9 C29 C30 -1.1(13) . . . . ?
O12 N9 C29 C28 175.4(6) . . . . ?
O15 C38 C39 C40 -50.0(18) . . . . ?
O15 C38 C39 N12 117.4(12) . . . . ?
O8 N6 C19 C20 4.6(14) . . . . ?
O8 N6 C19 C18 -179.9(7) . . . . ?
N9 C29 C28 N8 -154.6(8) . . . . ?
N9 C29 C28 O11 22.6(11) . . . . ?
O14 C31 C32 O13 -0.3(11) . . . . ?
O14 C31 C32 C33 -179.5(7) . . . . ?
O14 C31 C36 C35 179.1(8) . . . . ?
O14 C31 C36 C37 0.3(13) . . . . ?
N2 N1 C7 C5 174.6(8) . . . . ?
N2 C8 C9 N3 -31.0(15) . . . . ?
N2 C8 C9 C10 152.7(11) . . . . ?
N4 C17 C16 C11 -8.7(15) . . . . ?
N4 C17 C16 C15 177.3(9) . . . . ?
O5 C12 C13 C14 -178.5(8) . . . . ?
N7 N8 C28 O11 -6.6(13) . . . . ?
N7 N8 C28 C29 170.2(7) . . . . ?
N7 C27 C26 C21 3.2(16) . . . . ?
N7 C27 C26 C25 -176.6(10) . . . . ?
N14 C48 C49 N15 -174.8(7) . . . . ?
N14 C48 C49 C50 2.7(12) . . . . ?
N14 N13 C47 C46 177.5(8) . . . . ?
C48 N14 N13 Gd3 -1.1(8) . . . . ?
C48 N14 N13 C47 -172.5(7) . . . . ?
N13 N14 C48 O19 0.3(11) . . . . ?
N13 N14 C48 C49 179.6(7) . . . . ?
N13 C47 C46 C41 -0.3(14) . . . . ?
N13 C47 C46 C45 -174.8(8) . . . . ?
N10 N11 C38 O15 -1.4(14) . . . . ?
N10 N11 C38 C39 176.5(9) . . . . ?
O20 N15 C49 C48 179.5(7) . . . . ?
O20 N15 C49 C50 2.2(12) . . . . ?
C42 C43 C44 C45 -1.2(15) . . . . ?
C42 C41 C46 C47 -175.8(8) . . . . ?
C42 C41 C46 C45 -1.4(12) . . . . ?
C20 C19 C18 N5 -164.9(9) . . . . ?
C20 C19 C18 O7 18.0(13) . . . . ?
C43 C42 C41 O17 178.3(7) . . . . ?
C43 C42 C41 C46 2.3(12) . . . . ?
N8 N7 C27 C26 178.0(8) . . . . ?
C41 C42 C43 C44 -1.1(13) . . . . ?
N1 N2 C8 O3 2.2(13) . . . . ?
N1 N2 C8 C9 -179.6(8) . . . . ?
C21 C22 C23 C24 -2.7(13) . . . . ?
C21 C26 C25 C24 -1.3(15) . . . . ?
N11 N10 C37 C36 177.8(7) . . . . ?
N11 C38 C39 C40 132.0(12) . . . . ?
N11 C38 C39 N12 -60.6(16) . . . . ?
O4 N3 C9 C8 175.0(10) . . . . ?
O4 N3 C9 C10 -8.9(19) . . . . ?
C11 C16 C15 C14 2.1(15) . . . . ?
C11 C12 C13 C14 -0.9(14) . . . . ?
N6 C19 C18 N5 19.3(12) . . . . ?
N6 C19 C18 O7 -157.9(8) . . . . ?
C1 C2 C3 C4 -0.4(17) . . . . ?
C1 C6 C5 C7 -177.7(8) . . . . ?
C1 C6 C5 C4 0.1(12) . . . . ?
C17 N4 N5 C18 -179.2(8) . . . . ?
C17 C16 C15 C14 176.4(10) . . . . ?
C16 C11 C12 O5 176.9(7) . . . . ?
C16 C11 C12 C13 -0.8(13) . . . . ?
C16 C15 C14 C13 -3.8(16) . . . . ?
C12 C11 C16 C17 -173.7(8) . . . . ?
C12 C11 C16 C15 0.2(13) . . . . ?
C12 C13 C14 C15 3.3(16) . . . . ?
C2 C1 C6 O2 -178.6(8) . . . . ?
C2 C1 C6 C5 -0.2(13) . . . . ?
C2 C3 C4 C5 0.4(17) . . . . ?
C22 C21 C26 C27 177.4(8) . . . . ?
C22 C21 C26 C25 -2.8(13) . . . . ?
C22 C23 C24 C25 -1.4(15) . . . . ?
C19 C18 N5 N4 178.9(7) . . . . ?
C19 C18 O7 Gd1 -174.0(5) . . . . ?
C6 C1 C2 C3 0.3(14) . . . . ?
C6 C5 C7 N1 -15.9(14) . . . . ?
C6 C5 C4 C3 -0.3(15) . . . . ?
C31 C36 C37 N10 -0.3(13) . . . . ?
C32 C33 C34 C35 2.1(13) . . . . ?
C32 C31 C36 C35 1.6(13) . . . . ?
C32 C31 C36 C37 -177.2(8) . . . . ?
C27 N7 N8 C28 -175.8(8) . . . . ?
C27 C26 C25 C24 178.5(10) . . . . ?
C44 C45 C46 C41 -0.9(14) . . . . ?
C44 C45 C46 C47 173.8(9) . . . . ?
C38 C39 N12 O16 -175.7(12) . . . . ?
C23 C24 C25 C26 3.4(17) . . . . ?
C35 C36 C37 N10 -179.1(8) . . . . ?
C26 C21 C22 O9 -177.3(7) . . . . ?
C26 C21 C22 C23 4.8(12) . . . . ?
C7 C5 C4 C3 177.5(10) . . . . ?
C30 C29 C28 N8 22.1(14) . . . . ?
C30 C29 C28 O11 -160.7(9) . . . . ?
C46 C45 C44 C43 2.2(16) . . . . ?
C36 C31 C32 O13 177.3(7) . . . . ?
C36 C31 C32 C33 -1.9(12) . . . . ?
C36 C35 C34 C33 -2.4(14) . . . . ?
C40 C39 N12 O16 -9(2) . . . . ?
N5 N4 C17 C16 176.6(8) . . . . ?
N5 C18 O7 Gd1 8.9(12) . . . . ?
O7 C18 N5 N4 -3.9(12) . . . . ?
C37 N10 N11 C38 174.3(8) . . . . ?
C8 N2 N1 Gd1 20.4(9) . . . . ?
C8 N2 N1 C7 -165.1(8) . . . . ?
C34 C33 C32 O13 -179.1(7) . . . . ?
C34 C33 C32 C31 0.1(12) . . . . ?
C34 C35 C36 C31 0.6(13) . . . . ?
C34 C35 C36 C37 179.4(8) . . . . ?
C4 C5 C7 N1 166.3(9) . . . . ?
